data_7155907
loop_
_publ_author_name
'zou, guanglong'
'wang, xuelin'

_publ_section_title
;
 Visible-light induced di- and trifluoromethylation of N-methacryloyl
 benzamides with fluorinated sulfones for the synthesis of
 CF2H/CF3-containing isoquinolinediones
;
_journal_name_full 'Org. Biomol. Chem.'
_journal_paper_doi 10.1039/C7OB02226C
_journal_year 2017
_chemical_formula_sum 'C14 H15 F2 N O3'
_chemical_formula_weight 283.27
_chemical_name_systematic
;

 ?

;
_space_group_IT_number 14
_symmetry_cell_setting monoclinic
_symmetry_space_group_name_Hall '-P 2ybc'
_symmetry_space_group_name_H-M 'P 1 21/c 1'
_atom_sites_solution_hydrogens geom
_atom_sites_solution_primary direct
_atom_sites_solution_secondary difmap
_audit_creation_method SHELXL-97
_audit_update_record
;
2017-09-02 deposited with the CCDC.
2017-10-02 downloaded from the CCDC.
;
_cell_angle_alpha 90.00
_cell_angle_beta 107.130(9)
_cell_angle_gamma 90.00
_cell_formula_units_Z 4
_cell_length_a 7.9457(7)
_cell_length_b 19.7796(15)
_cell_length_c 8.9411(8)
_cell_measurement_reflns_used 1402
_cell_measurement_temperature 293(2)
_cell_measurement_theta_max 25.50
_cell_measurement_theta_min 3.38
_cell_volume 1342.9(2)
_computing_cell_refinement 'Bruker FRAMBO'
_computing_data_collection 'Bruker FRAMBO'
_computing_data_reduction 'Bruker SAINT'
_computing_molecular_graphics 'Bruker SHELXTL'
_computing_publication_material 'Bruker SHELXTL'
_computing_structure_refinement 'SHELXL-97 (Sheldrick, 1997)'
_computing_structure_solution 'SHELXS-97 (Sheldrick, 1990)'
_diffrn_ambient_temperature 293(2)
_diffrn_measured_fraction_theta_full 0.982
_diffrn_measured_fraction_theta_max 0.982
_diffrn_measurement_device_type 'multiwire proportional'
_diffrn_measurement_method 'phi and omega scans'
_diffrn_radiation_monochromator graphite
_diffrn_radiation_source 'fine-focus sealed tube'
_diffrn_radiation_type MoK\a
_diffrn_radiation_wavelength 0.71073
_diffrn_reflns_av_R_equivalents 0.0235
_diffrn_reflns_av_sigmaI/netI 0.0297
_diffrn_reflns_limit_h_max 8
_diffrn_reflns_limit_h_min -9
_diffrn_reflns_limit_k_max 17
_diffrn_reflns_limit_k_min -23
_diffrn_reflns_limit_l_max 10
_diffrn_reflns_limit_l_min -8
_diffrn_reflns_number 7298
_diffrn_reflns_theta_full 25.50
_diffrn_reflns_theta_max 25.50
_diffrn_reflns_theta_min 3.38
_diffrn_standards_decay_% 0
_diffrn_standards_interval_count 0
_diffrn_standards_interval_time 0
_diffrn_standards_number 0
_exptl_absorpt_coefficient_mu 0.116
_exptl_absorpt_correction_T_max 0.9637
_exptl_absorpt_correction_T_min 0.9399
_exptl_absorpt_correction_type multi-scan
_exptl_absorpt_process_details sadabs
_exptl_crystal_colour colourless
_exptl_crystal_density_diffrn 1.401
_exptl_crystal_density_method 'not measured'
_exptl_crystal_description block
_exptl_crystal_F_000 592
_exptl_crystal_size_max 0.54
_exptl_crystal_size_mid 0.40
_exptl_crystal_size_min 0.32
_refine_diff_density_max 0.339
_refine_diff_density_min -0.244
_refine_diff_density_rms 0.042
_refine_ls_extinction_method none
_refine_ls_goodness_of_fit_ref 1.074
_refine_ls_hydrogen_treatment constr
_refine_ls_matrix_type full
_refine_ls_number_parameters 184
_refine_ls_number_reflns 2461
_refine_ls_number_restraints 0
_refine_ls_restrained_S_all 1.074
_refine_ls_R_factor_all 0.0794
_refine_ls_R_factor_gt 0.0613
_refine_ls_shift/su_max 0.000
_refine_ls_shift/su_mean 0.000
_refine_ls_structure_factor_coef Fsqd
_refine_ls_weighting_details 'calc w=1/[\s^2^(Fo^2^)+(0.0568P)^2^+0.8805P] where P=(Fo^2^+2Fc^2^)/3'
_refine_ls_weighting_scheme calc
_refine_ls_wR_factor_gt 0.1443
_refine_ls_wR_factor_ref 0.1553
_reflns_number_gt 1883
_reflns_number_total 2461
_reflns_threshold_expression >2sigma(I)
_cod_data_source_file c7ob02226c2.cif
_cod_data_source_block b
_cod_depositor_comments
;
The following automatic conversions were performed:

'_symmetry_cell_setting' value 'Monoclinic' changed to 'monoclinic'
according to
/home/data/users/saulius/crontab/automatic-downloads/rss-feeds/RSC/lib/dictionaries/cif_core.dic
dictionary named 'cif_core.dic' version 2.4.2 from 2011-04-26.

Automatic conversion script
Id: cif_fix_values 4973 2017-02-22 13:04:09Z antanas 
;
_cod_original_sg_symbol_H-M P21/c
_cod_database_code 7155907

loop_
_symmetry_equiv_pos_as_xyz
'x, y, z'
'-x, y+1/2, -z+1/2'
'-x, -y, -z'
'x, -y-1/2, z-1/2'

loop_
_atom_site_label
_atom_site_type_symbol
_atom_site_fract_x
_atom_site_fract_y
_atom_site_fract_z
_atom_site_U_iso_or_equiv
_atom_site_adp_type
_atom_site_occupancy
_atom_site_symmetry_multiplicity
_atom_site_calc_flag
_atom_site_refinement_flags
C1 C 0.6139(3) 0.15539(13) 0.3623(3) 0.0440(6) Uani 1 1 d .
C2 C 0.4456(3) 0.13268(12) 0.2551(3) 0.0404(6) Uani 1 1 d .
C3 C 0.2894(3) 0.13679(12) 0.2931(3) 0.0376(6) Uani 1 1 d .
C4 C 0.2867(3) 0.16342(12) 0.4519(3) 0.0378(6) Uani 1 1 d .
C5 C 0.4684(4) 0.17935(14) 0.5633(3) 0.0469(7) Uani 1 1 d .
C6 C 0.4439(4) 0.10840(14) 0.1074(3) 0.0511(7) Uani 1 1 d .
H6 H 0.5488 0.1053 0.0816 0.061 Uiso 1 1 calc R
C7 C 0.2901(4) 0.08923(15) 0.0011(3) 0.0544(7) Uani 1 1 d .
H7 H 0.2906 0.0725 -0.0959 0.065 Uiso 1 1 calc R
C8 C 0.1332(4) 0.09470(14) 0.0378(3) 0.0474(7) Uani 1 1 d .
C9 C 0.1321(3) 0.11790(13) 0.1833(3) 0.0414(6) Uani 1 1 d .
H9 H 0.0265 0.1209 0.2079 0.050 Uiso 1 1 calc R
C10 C 0.1859(4) 0.23091(13) 0.4294(3) 0.0514(7) Uani 1 1 d .
H10A H 0.2439 0.2631 0.3811 0.077 Uiso 1 1 calc R
H10B H 0.1834 0.2478 0.5294 0.077 Uiso 1 1 calc R
H10C H 0.0676 0.2240 0.3638 0.077 Uiso 1 1 calc R
C11 C 0.7822(4) 0.20270(19) 0.6145(4) 0.0714(10) Uani 1 1 d .
H11A H 0.7601 0.2307 0.6944 0.107 Uiso 1 1 calc R
H11B H 0.8438 0.2284 0.5560 0.107 Uiso 1 1 calc R
H11C H 0.8525 0.1646 0.6622 0.107 Uiso 1 1 calc R
C12 C -0.1779(4) 0.08203(19) -0.0474(4) 0.0711(9) Uani 1 1 d .
H12A H -0.1769 0.0551 0.0421 0.107 Uiso 1 1 calc R
H12B H -0.2697 0.0665 -0.1367 0.107 Uiso 1 1 calc R
H12C H -0.1986 0.1285 -0.0271 0.107 Uiso 1 1 calc R
C13 C 0.1943(3) 0.11268(13) 0.5329(3) 0.0437(6) Uani 1 1 d .
H13A H 0.2042 0.1292 0.6373 0.052 Uiso 1 1 calc R
H13B H 0.0701 0.1114 0.4753 0.052 Uiso 1 1 calc R
C14 C 0.2656(4) 0.04214(15) 0.5456(3) 0.0596(8) Uani 1 1 d .
H14 H 0.2470 0.0226 0.4413 0.071 Uiso 1 1 calc R
F1 F 0.1844(3) 0.00399(10) 0.6299(2) 0.0971(8) Uani 1 1 d .
F2 F 0.4391(3) 0.04120(11) 0.6265(3) 0.0945(7) Uani 1 1 d .
N1 N 0.6134(3) 0.17875(11) 0.5085(3) 0.0480(6) Uani 1 1 d .
O1 O 0.7515(2) 0.15414(11) 0.3274(2) 0.0610(6) Uani 1 1 d .
O2 O 0.4831(3) 0.19571(12) 0.6974(2) 0.0681(7) Uani 1 1 d .
O3 O -0.0133(3) 0.07620(12) -0.0778(2) 0.0651(6) Uani 1 1 d .

loop_
_atom_site_aniso_label
_atom_site_aniso_U_11
_atom_site_aniso_U_22
_atom_site_aniso_U_33
_atom_site_aniso_U_23
_atom_site_aniso_U_13
_atom_site_aniso_U_12
C1 0.0374(15) 0.0411(14) 0.0548(16) 0.0047(12) 0.0157(12) 0.0038(11)
C2 0.0382(14) 0.0419(14) 0.0440(14) 0.0040(11) 0.0168(11) 0.0035(11)
C3 0.0376(14) 0.0377(13) 0.0375(13) 0.0042(10) 0.0110(11) 0.0026(10)
C4 0.0322(13) 0.0427(13) 0.0390(13) -0.0012(11) 0.0111(10) 0.0018(10)
C5 0.0415(16) 0.0499(16) 0.0478(16) -0.0063(13) 0.0106(12) -0.0011(12)
C6 0.0509(17) 0.0570(17) 0.0532(16) 0.0012(14) 0.0273(14) 0.0048(13)
C7 0.0620(19) 0.0646(18) 0.0395(15) -0.0025(13) 0.0193(14) 0.0044(15)
C8 0.0484(16) 0.0507(16) 0.0390(14) 0.0025(12) 0.0067(12) 0.0011(12)
C9 0.0379(14) 0.0477(15) 0.0399(14) 0.0013(11) 0.0133(11) 0.0001(11)
C10 0.0516(17) 0.0454(15) 0.0558(17) -0.0055(13) 0.0139(13) 0.0044(12)
C11 0.0385(17) 0.095(3) 0.076(2) -0.0242(19) 0.0093(15) -0.0128(16)
C12 0.053(2) 0.087(2) 0.065(2) -0.0136(17) 0.0035(15) -0.0029(17)
C13 0.0422(15) 0.0535(16) 0.0364(13) -0.0003(12) 0.0130(11) -0.0010(12)
C14 0.077(2) 0.0514(17) 0.0475(16) 0.0065(14) 0.0133(15) -0.0021(15)
F1 0.137(2) 0.0675(13) 0.0855(14) 0.0198(11) 0.0310(14) -0.0208(13)
F2 0.0813(15) 0.0765(14) 0.1103(17) 0.0108(12) 0.0042(12) 0.0298(11)
N1 0.0322(12) 0.0566(14) 0.0534(13) -0.0084(11) 0.0100(10) -0.0039(10)
O1 0.0379(11) 0.0745(14) 0.0762(14) -0.0007(11) 0.0257(10) 0.0008(10)
O2 0.0495(13) 0.1032(18) 0.0489(12) -0.0245(11) 0.0105(9) -0.0081(11)
O3 0.0563(13) 0.0872(16) 0.0453(11) -0.0133(10) 0.0051(9) -0.0017(11)

loop_
_atom_type_symbol
_atom_type_description
_atom_type_scat_dispersion_real
_atom_type_scat_dispersion_imag
_atom_type_scat_source
C C 0.0033 0.0016 'International Tables Vol C Tables 4.2.6.8 and 6.1.1.4'
H H 0.0000 0.0000 'International Tables Vol C Tables 4.2.6.8 and 6.1.1.4'
F F 0.0171 0.0103 'International Tables Vol C Tables 4.2.6.8 and 6.1.1.4'
N N 0.0061 0.0033 'International Tables Vol C Tables 4.2.6.8 and 6.1.1.4'
O O 0.0106 0.0060 'International Tables Vol C Tables 4.2.6.8 and 6.1.1.4'

loop_
_geom_angle_atom_site_label_1
_geom_angle_atom_site_label_2
_geom_angle_atom_site_label_3
_geom_angle
O1 C1 N1 119.9(2)
O1 C1 C2 122.6(2)
N1 C1 C2 117.5(2)
C3 C2 C6 119.4(2)
C3 C2 C1 122.2(2)
C6 C2 C1 118.3(2)
C2 C3 C9 119.7(2)
C2 C3 C4 120.7(2)
C9 C3 C4 119.6(2)
C3 C4 C5 114.2(2)
C3 C4 C10 109.2(2)
C5 C4 C10 105.2(2)
C3 C4 C13 110.6(2)
C5 C4 C13 108.5(2)
C10 C4 C13 108.9(2)
O2 C5 N1 120.4(2)
O2 C5 C4 119.8(2)
N1 C5 C4 119.7(2)
C7 C6 C2 120.7(3)
C7 C6 H6 119.7
C2 C6 H6 119.7
C6 C7 C8 119.9(3)
C6 C7 H7 120.0
C8 C7 H7 120.0
O3 C8 C9 124.3(3)
O3 C8 C7 115.4(2)
C9 C8 C7 120.3(2)
C8 C9 C3 119.9(2)
C8 C9 H9 120.0
C3 C9 H9 120.0
C4 C10 H10A 109.5
C4 C10 H10B 109.5
H10A C10 H10B 109.5
C4 C10 H10C 109.5
H10A C10 H10C 109.5
H10B C10 H10C 109.5
N1 C11 H11A 109.5
N1 C11 H11B 109.5
H11A C11 H11B 109.5
N1 C11 H11C 109.5
H11A C11 H11C 109.5
H11B C11 H11C 109.5
O3 C12 H12A 109.5
O3 C12 H12B 109.5
H12A C12 H12B 109.5
O3 C12 H12C 109.5
H12A C12 H12C 109.5
H12B C12 H12C 109.5
C14 C13 C4 114.8(2)
C14 C13 H13A 108.6
C4 C13 H13A 108.6
C14 C13 H13B 108.6
C4 C13 H13B 108.6
H13A C13 H13B 107.5
F2 C14 F1 105.7(2)
F2 C14 C13 110.9(2)
F1 C14 C13 109.2(3)
F2 C14 H14 110.3
F1 C14 H14 110.3
C13 C14 H14 110.3
C5 N1 C1 124.9(2)
C5 N1 C11 117.8(2)
C1 N1 C11 117.3(2)
C8 O3 C12 117.7(2)

loop_
_geom_bond_atom_site_label_1
_geom_bond_atom_site_label_2
_geom_bond_distance
C1 O1 1.222(3)
C1 N1 1.388(3)
C1 C2 1.467(4)
C2 C3 1.383(3)
C2 C6 1.402(4)
C3 C9 1.394(3)
C3 C4 1.520(3)
C4 C5 1.526(4)
C4 C10 1.539(3)
C4 C13 1.544(3)
C5 O2 1.214(3)
C5 N1 1.378(3)
C6 C7 1.362(4)
C6 H6 0.9300
C7 C8 1.383(4)
C7 H7 0.9300
C8 O3 1.359(3)
C8 C9 1.382(4)
C9 H9 0.9300
C10 H10A 0.9600
C10 H10B 0.9600
C10 H10C 0.9600
C11 N1 1.474(3)
C11 H11A 0.9600
C11 H11B 0.9600
C11 H11C 0.9600
C12 O3 1.417(4)
C12 H12A 0.9600
C12 H12B 0.9600
C12 H12C 0.9600
C13 C14 1.498(4)
C13 H13A 0.9700
C13 H13B 0.9700
C14 F2 1.355(4)
C14 F1 1.356(4)
C14 H14 0.9800

loop_
_geom_torsion_atom_site_label_1
_geom_torsion_atom_site_label_2
_geom_torsion_atom_site_label_3
_geom_torsion_atom_site_label_4
_geom_torsion
O1 C1 C2 C3 -177.4(2)
N1 C1 C2 C3 2.9(4)
O1 C1 C2 C6 0.3(4)
N1 C1 C2 C6 -179.5(2)
C6 C2 C3 C9 -1.1(4)
C1 C2 C3 C9 176.5(2)
C6 C2 C3 C4 -179.5(2)
C1 C2 C3 C4 -1.9(4)
C2 C3 C4 C5 -4.1(3)
C9 C3 C4 C5 177.5(2)
C2 C3 C4 C10 113.3(3)
C9 C3 C4 C10 -65.1(3)
C2 C3 C4 C13 -126.8(2)
C9 C3 C4 C13 54.8(3)
C3 C4 C5 O2 -174.1(2)
C10 C4 C5 O2 66.2(3)
C13 C4 C5 O2 -50.2(3)
C3 C4 C5 N1 9.6(3)
C10 C4 C5 N1 -110.1(3)
C13 C4 C5 N1 133.5(2)
C3 C2 C6 C7 0.3(4)
C1 C2 C6 C7 -177.4(3)
C2 C6 C7 C8 1.1(4)
C6 C7 C8 O3 178.1(3)
C6 C7 C8 C9 -1.7(4)
O3 C8 C9 C3 -178.9(2)
C7 C8 C9 C3 0.9(4)
C2 C3 C9 C8 0.5(4)
C4 C3 C9 C8 178.9(2)
C3 C4 C13 C14 53.2(3)
C5 C4 C13 C14 -72.8(3)
C10 C4 C13 C14 173.2(2)
C4 C13 C14 F2 58.8(3)
C4 C13 C14 F1 174.9(2)
O2 C5 N1 C1 174.1(3)
C4 C5 N1 C1 -9.6(4)
O2 C5 N1 C11 -3.9(4)
C4 C5 N1 C11 172.4(3)
O1 C1 N1 C5 -176.6(3)
C2 C1 N1 C5 3.1(4)
O1 C1 N1 C11 1.4(4)
C2 C1 N1 C11 -178.9(2)
C9 C8 O3 C12 0.9(4)
C7 C8 O3 C12 -178.8(3)
